data_9007365
loop_
_publ_author_name
'Bindi, L.'
'Bonazzi, P.'

_publ_section_title
;
 Incommensurate-normal phase transition in natural melilite:
 an in situ high-temperature X-ray single-crystal study
 Sample: San Venanzo, Italy; T = 463 K
 Note: xO1 and yO1 corrected by authors
;
_journal_name_full 'Physics and Chemistry of Minerals'
_journal_page_first 89
_journal_page_last 96
_journal_paper_doi 10.1007/s00269-004-0439-2
_journal_volume 32
_journal_year 2005
_chemical_formula_sum 'Al0.09 Ca1.87 K0.02 Mg0.96 Na0.1 O7 Si1.98 Sr0.02'
_chemical_name_mineral Melilite
_space_group_IT_number 113
_symmetry_space_group_name_Hall 'P -4 2ab'
_symmetry_space_group_name_H-M 'P -4 21 m'
_cell_angle_alpha 90
_cell_angle_beta 90
_cell_angle_gamma 90
_cell_formula_units_Z 2
_cell_length_a 7.845
_cell_length_b 7.845
_cell_length_c 5.011
_cell_volume 308.397
_database_code_amcsd 0008958
_diffrn_ambient_temperature 463
_exptl_crystal_density_diffrn 2.941
_cod_original_formula_sum 'Ca1.87 Na.1 Sr.02 K.02 Mg.96 Al.09 Si1.98 O7'
_cod_database_code 9007365

loop_
_space_group_symop_operation_xyz
x,y,z
1/2-y,1/2-x,z
y,-x,-z
1/2-x,1/2+y,-z
-x,-y,z
1/2+y,1/2+x,z
-y,x,-z
1/2+x,1/2-y,-z

loop_
_atom_site_label
_atom_site_fract_x
_atom_site_fract_y
_atom_site_fract_z
_atom_site_occupancy
_atom_site_U_iso_or_equiv
_atom_site_type_symbol
_atom_site_attached_hydrogens
CaX 0.33210 0.16790 0.50580 0.93500 0.03800 Ca 0
NaX 0.33210 0.16790 0.50580 0.05000 0.03800 Na 0
SrX 0.33210 0.16790 0.50580 0.01000 0.03800 Sr 0
KX 0.33210 0.16790 0.50580 0.01000 0.03800 K 0
MgT1 0.00000 0.00000 0.00000 0.96000 0.02900 Mg 0
AlT1 0.00000 0.00000 0.00000 0.07000 0.02900 Al 0
SiT2 0.13970 0.36030 0.93500 0.99000 0.02760 Si 0
AlT2 0.13970 0.36030 0.93500 0.01000 0.02760 Al 0
O1 0.50000 0.00000 0.17870 1.00000 0.03810 O 0
O2 0.14050 0.35950 0.25500 1.00000 0.04220 O 0
O3 0.08110 0.18730 0.78630 1.00000 0.04040 O 0

loop_
_cod_changelog_entry_id
_cod_changelog_entry_author
_cod_changelog_entry_date
_cod_changelog_entry_text
1
;cod-tools version 3.8.0
Id: cif_guess_AMCSD_atom_types 9581 2023-05-17 12:35:41Z saulius
;
2023-05-23T09:19:49+03:00
;Derived atom types and hydrogen counts
from atom names that follow the AMCSD naming convention
(Wat == water, O-H == hydroxyl).
;

loop_
_cod_related_entry_id
_cod_related_entry_database
_cod_related_entry_code
1 AMCSD 0008958
